data_7024170
loop_
_publ_author_name
'Dunne, James F.'
'Manna, Kuntal'
'Wiench, Jerzy W.'
'Ellern, Arkady'
'Pruski, Marek'
'Sadow, Aaron D.'

_publ_section_title
;
 Bis(oxazolinyl)phenylborane: a Lewis acid-containing ligand for methide
 abstraction-based coordination to aluminum(III).
;
_journal_issue 2
_journal_name_full 'Dalton transactions (Cambridge, England : 2003)'
_journal_page_first 641
_journal_page_last 653
_journal_paper_doi 10.1039/b911851a
_journal_volume 39
_journal_year 2010
_chemical_formula_sum 'C19 H30 Al B N2 O2'
_chemical_formula_weight 356.24
_chemical_name_systematic
;
?
;
_space_group_IT_number 14
_symmetry_cell_setting monoclinic
_symmetry_space_group_name_Hall '-P 2ybc'
_symmetry_space_group_name_H-M 'P 1 21/c 1'
_atom_sites_solution_hydrogens geom
_atom_sites_solution_primary direct
_atom_sites_solution_secondary difmap
_audit_creation_method SHELXL-97
_cell_angle_alpha 90.00
_cell_angle_beta 98.61(2)
_cell_angle_gamma 90.00
_cell_formula_units_Z 4
_cell_length_a 6.942(7)
_cell_length_b 22.74(2)
_cell_length_c 13.445(13)
_cell_measurement_reflns_used 819
_cell_measurement_temperature 173(2)
_cell_measurement_theta_max 23.21
_cell_measurement_theta_min 2.97
_cell_volume 2099(3)
_computing_cell_refinement 'Bruker SMART'
_computing_data_collection 'Bruker SMART'
_computing_data_reduction 'Bruker SAINT'
_computing_molecular_graphics 'Bruker SHELXTL'
_computing_publication_material 'Bruker SHELXTL'
_computing_structure_refinement 'SHELXL-97 (Sheldrick, 2008)'
_computing_structure_solution 'SHELXS-97 (Sheldrick, 2008)'
_diffrn_ambient_temperature 173(2)
_diffrn_measured_fraction_theta_full 0.967
_diffrn_measured_fraction_theta_max 0.967
_diffrn_measurement_device_type 'CCD area detector'
_diffrn_measurement_method 'phi and omega scans'
_diffrn_radiation_monochromator graphite
_diffrn_radiation_source 'fine-focus sealed tube'
_diffrn_radiation_type MoK\a
_diffrn_radiation_wavelength 0.71073
_diffrn_reflns_av_R_equivalents 0.1564
_diffrn_reflns_av_sigmaI/netI 0.0835
_diffrn_reflns_limit_h_max 6
_diffrn_reflns_limit_h_min -7
_diffrn_reflns_limit_k_max 10
_diffrn_reflns_limit_k_min -25
_diffrn_reflns_limit_l_max 14
_diffrn_reflns_limit_l_min -14
_diffrn_reflns_number 13278
_diffrn_reflns_theta_full 23.36
_diffrn_reflns_theta_max 23.36
_diffrn_reflns_theta_min 1.77
_exptl_absorpt_coefficient_mu 0.110
_exptl_absorpt_correction_T_max 0.9678
_exptl_absorpt_correction_T_min 0.9573
_exptl_absorpt_correction_type multi-scan
_exptl_crystal_colour colorless
_exptl_crystal_density_diffrn 1.127
_exptl_crystal_density_meas ?
_exptl_crystal_density_method 'not measured'
_exptl_crystal_description prism
_exptl_crystal_F_000 768
_exptl_crystal_size_max 0.20
_exptl_crystal_size_mid 0.11
_exptl_crystal_size_min 0.10
_refine_diff_density_max 0.505
_refine_diff_density_min -0.346
_refine_diff_density_rms 0.085
_refine_ls_extinction_method none
_refine_ls_goodness_of_fit_ref 1.144
_refine_ls_hydrogen_treatment constr
_refine_ls_matrix_type full
_refine_ls_number_parameters 233
_refine_ls_number_reflns 2823
_refine_ls_number_restraints 0
_refine_ls_restrained_S_all 1.144
_refine_ls_R_factor_all 0.1355
_refine_ls_R_factor_gt 0.0900
_refine_ls_shift/su_max 0.000
_refine_ls_shift/su_mean 0.000
_refine_ls_structure_factor_coef Fsqd
_refine_ls_weighting_details 'calc w=1/[\s^2^(Fo^2^)+(0.0942P)^2^+6.4258P] where P=(Fo^2^+2Fc^2^)/3'
_refine_ls_weighting_scheme calc
_refine_ls_wR_factor_gt 0.2220
_refine_ls_wR_factor_ref 0.2605
_reflns_number_gt 1886
_reflns_number_total 2823
_reflns_threshold_expression >2sigma(I)
_cod_data_source_file b911851a.txt
_cod_data_source_block sad21
_cod_depositor_comments
;
The following automatic conversions were performed:

'_symmetry_cell_setting' value 'Monoclinic' changed to 'monoclinic'
according to /home/saulius/struct/CIF-dictionaries/cif_core.dic
dictionary named 'cif_core.dic' version 2.4.2 from 2011-04-26.

Automatic conversion script
Id: cif_fix_values 1891 2012-01-12 08:04:46Z andrius 

The following automatic conversions were performed:

'_exptl_crystal_density_meas' value 'none' was changed to '?' - the
value is perceived as not measured.

Automatic conversion script
Id: cif_fix_values 3008 2015-01-20 13:52:24Z robertas 
;
_cod_original_sg_symbol_H-M P2(1)/c
_cod_database_code 7024170

loop_
_symmetry_equiv_pos_as_xyz
'x, y, z'
'-x, y+1/2, -z+1/2'
'-x, -y, -z'
'x, -y-1/2, z-1/2'

loop_
_atom_site_label
_atom_site_type_symbol
_atom_site_fract_x
_atom_site_fract_y
_atom_site_fract_z
_atom_site_U_iso_or_equiv
_atom_site_adp_type
_atom_site_occupancy
_atom_site_symmetry_multiplicity
_atom_site_calc_flag
_atom_site_refinement_flags
Al1 Al 0.2545(3) 0.67091(7) 0.24706(13) 0.0325(6) Uani 1 1 d .
B1 B 0.1087(10) 0.5279(3) 0.2913(5) 0.0307(16) Uani 1 1 d .
C1 C 0.0092(9) 0.6264(3) 0.0517(4) 0.0348(15) Uani 1 1 d .
C2 C -0.0757(10) 0.6869(3) 0.0326(5) 0.0419(17) Uani 1 1 d .
H2A H -0.1782 0.6930 0.0743 0.063 Uiso 1 1 calc R
H2B H -0.1311 0.6906 -0.0386 0.063 Uiso 1 1 calc R
H2C H 0.0269 0.7164 0.0495 0.063 Uiso 1 1 calc R
C3 C 0.1733(10) 0.6146(3) -0.0109(5) 0.053(2) Uani 1 1 d .
H3A H 0.2787 0.6431 0.0074 0.080 Uiso 1 1 calc R
H3B H 0.1222 0.6186 -0.0826 0.080 Uiso 1 1 calc R
H3C H 0.2236 0.5747 0.0026 0.080 Uiso 1 1 calc R
C4 C -0.1443(10) 0.5780(3) 0.0350(4) 0.0407(16) Uani 1 1 d .
H4A H -0.2760 0.5940 0.0377 0.049 Uiso 1 1 calc R
H4B H -0.1436 0.5585 -0.0308 0.049 Uiso 1 1 calc R
C5 C 0.0405(8) 0.5649(3) 0.1890(4) 0.0296(14) Uani 1 1 d .
C6 C 0.2256(8) 0.4711(2) 0.2585(4) 0.0297(15) Uani 1 1 d .
C7 C 0.3971(9) 0.4786(3) 0.2181(4) 0.0370(16) Uani 1 1 d .
H7 H 0.4411 0.5175 0.2094 0.044 Uiso 1 1 calc R
C8 C 0.5085(10) 0.4322(3) 0.1894(5) 0.053(2) Uani 1 1 d .
H8 H 0.6244 0.4394 0.1618 0.063 Uiso 1 1 calc R
C9 C 0.4455(12) 0.3754(4) 0.2023(5) 0.061(2) Uani 1 1 d .
H9 H 0.5193 0.3430 0.1840 0.073 Uiso 1 1 calc R
C10 C 0.2782(13) 0.3656(3) 0.2410(5) 0.058(2) Uani 1 1 d .
H10 H 0.2349 0.3265 0.2487 0.069 Uiso 1 1 calc R
C11 C 0.1681(10) 0.4133(3) 0.2700(4) 0.0411(17) Uani 1 1 d .
H11 H 0.0527 0.4056 0.2979 0.049 Uiso 1 1 calc R
C12 C -0.0808(9) 0.5133(3) 0.3448(4) 0.0456(17) Uani 1 1 d .
H12A H -0.0410 0.4897 0.4055 0.068 Uiso 1 1 calc R
H12B H -0.1760 0.4912 0.2980 0.068 Uiso 1 1 calc R
H12C H -0.1398 0.5501 0.3632 0.068 Uiso 1 1 calc R
C13 C 0.2536(8) 0.5677(3) 0.3686(4) 0.0306(14) Uani 1 1 d .
C14 C 0.4630(10) 0.5802(3) 0.5146(4) 0.0436(18) Uani 1 1 d .
H14A H 0.5987 0.5692 0.5085 0.052 Uiso 1 1 calc R
H14B H 0.4471 0.5801 0.5866 0.052 Uiso 1 1 calc R
C15 C 0.4106(9) 0.6402(3) 0.4667(4) 0.0388(16) Uani 1 1 d .
C16 C 0.2662(13) 0.6717(4) 0.5227(5) 0.070(3) Uani 1 1 d .
H16A H 0.3311 0.6830 0.5897 0.106 Uiso 1 1 calc R
H16B H 0.1571 0.6453 0.5293 0.106 Uiso 1 1 calc R
H16C H 0.2172 0.7069 0.4852 0.106 Uiso 1 1 calc R
C17 C 0.5869(11) 0.6772(3) 0.4606(6) 0.065(2) Uani 1 1 d .
H17A H 0.6710 0.6573 0.4188 0.097 Uiso 1 1 calc R
H17B H 0.6587 0.6832 0.5283 0.097 Uiso 1 1 calc R
H17C H 0.5463 0.7154 0.4307 0.097 Uiso 1 1 calc R
C18 C 0.1028(11) 0.7412(3) 0.2765(5) 0.0527(19) Uani 1 1 d .
H18A H -0.0196 0.7286 0.2980 0.079 Uiso 1 1 calc R
H18B H 0.0742 0.7654 0.2158 0.079 Uiso 1 1 calc R
H18C H 0.1788 0.7642 0.3303 0.079 Uiso 1 1 calc R
C19 C 0.4937(11) 0.6852(3) 0.1940(5) 0.058(2) Uani 1 1 d .
H19A H 0.5751 0.7126 0.2382 0.087 Uiso 1 1 calc R
H19B H 0.4637 0.7023 0.1265 0.087 Uiso 1 1 calc R
H19C H 0.5637 0.6481 0.1904 0.087 Uiso 1 1 calc R
N1 N 0.0917(7) 0.6169(2) 0.1613(3) 0.0289(11) Uani 1 1 d .
N2 N 0.3062(7) 0.6223(2) 0.3647(3) 0.0292(12) Uani 1 1 d .
O1 O -0.0858(6) 0.53672(18) 0.1182(3) 0.0408(12) Uani 1 1 d .
O2 O 0.3234(6) 0.54049(17) 0.4562(3) 0.0384(11) Uani 1 1 d .

loop_
_atom_site_aniso_label
_atom_site_aniso_U_11
_atom_site_aniso_U_22
_atom_site_aniso_U_33
_atom_site_aniso_U_23
_atom_site_aniso_U_13
_atom_site_aniso_U_12
Al1 0.0359(11) 0.0329(10) 0.0282(10) -0.0003(8) 0.0035(8) -0.0016(8)
B1 0.030(4) 0.041(4) 0.020(3) 0.000(3) -0.002(3) -0.002(3)
C1 0.034(4) 0.045(4) 0.023(3) 0.005(3) -0.001(3) 0.003(3)
C2 0.046(4) 0.045(4) 0.032(3) 0.008(3) -0.002(3) -0.001(3)
C3 0.053(5) 0.084(5) 0.024(3) 0.002(3) 0.010(3) 0.017(4)
C4 0.048(4) 0.045(4) 0.024(3) 0.001(3) -0.009(3) 0.006(3)
C5 0.028(3) 0.037(3) 0.022(3) -0.004(3) 0.001(3) 0.003(3)
C6 0.033(4) 0.038(3) 0.014(3) -0.003(2) -0.007(3) -0.006(3)
C7 0.039(4) 0.049(4) 0.021(3) -0.008(3) -0.001(3) 0.000(3)
C8 0.047(4) 0.067(5) 0.040(4) -0.024(4) -0.010(3) 0.007(4)
C9 0.062(5) 0.062(5) 0.048(4) -0.025(4) -0.024(4) 0.018(4)
C10 0.082(6) 0.041(4) 0.043(4) -0.011(3) -0.018(4) -0.005(4)
C11 0.046(4) 0.040(4) 0.033(3) -0.003(3) -0.008(3) -0.006(3)
C12 0.041(4) 0.068(5) 0.026(3) 0.002(3) 0.001(3) -0.011(3)
C13 0.035(3) 0.038(4) 0.019(3) 0.002(3) 0.004(3) 0.008(3)
C14 0.052(4) 0.046(4) 0.027(3) -0.012(3) -0.012(3) -0.006(3)
C15 0.041(4) 0.040(4) 0.030(3) -0.009(3) -0.011(3) -0.003(3)
C16 0.095(6) 0.079(6) 0.032(4) -0.023(4) -0.007(4) 0.037(5)
C17 0.066(5) 0.070(5) 0.050(4) -0.002(4) -0.016(4) -0.021(4)
C18 0.069(5) 0.042(4) 0.043(4) -0.005(3) -0.004(4) 0.008(3)
C19 0.066(5) 0.058(5) 0.049(4) 0.000(4) 0.006(4) -0.009(4)
N1 0.034(3) 0.038(3) 0.016(2) 0.004(2) 0.007(2) 0.003(2)
N2 0.031(3) 0.035(3) 0.022(2) -0.009(2) 0.003(2) -0.001(2)
O1 0.052(3) 0.043(2) 0.021(2) -0.0002(18) -0.0168(19) -0.005(2)
O2 0.054(3) 0.037(2) 0.020(2) -0.0006(17) -0.0095(19) -0.0050(19)

loop_
_atom_type_symbol
_atom_type_description
_atom_type_scat_dispersion_real
_atom_type_scat_dispersion_imag
_atom_type_scat_source
C C 0.0033 0.0016 'International Tables Vol C Tables 4.2.6.8 and 6.1.1.4'
H H 0.0000 0.0000 'International Tables Vol C Tables 4.2.6.8 and 6.1.1.4'
O O 0.0106 0.0060 'International Tables Vol C Tables 4.2.6.8 and 6.1.1.4'
B B 0.0013 0.0007 'International Tables Vol C Tables 4.2.6.8 and 6.1.1.4'
N N 0.0061 0.0033 'International Tables Vol C Tables 4.2.6.8 and 6.1.1.4'
Al Al 0.0645 0.0514 'International Tables Vol C Tables 4.2.6.8 and 6.1.1.4'

loop_
_geom_angle_atom_site_label_1
_geom_angle_atom_site_label_2
_geom_angle_atom_site_label_3
_geom_angle
N2 Al1 N1 98.4(2)
N2 Al1 C19 109.7(3)
N1 Al1 C19 110.2(3)
N2 Al1 C18 109.8(3)
N1 Al1 C18 110.5(3)
C19 Al1 C18 116.7(3)
C13 B1 C6 109.5(5)
C13 B1 C5 109.3(5)
C6 B1 C5 106.1(5)
C13 B1 C12 107.3(5)
C6 B1 C12 115.4(5)
C5 B1 C12 109.2(5)
C2 C1 N1 112.3(5)
C2 C1 C4 112.9(5)
N1 C1 C4 101.2(4)
C2 C1 C3 111.7(5)
N1 C1 C3 107.7(5)
C4 C1 C3 110.6(5)
C1 C2 H2A 109.5
C1 C2 H2B 109.5
H2A C2 H2B 109.5
C1 C2 H2C 109.5
H2A C2 H2C 109.5
H2B C2 H2C 109.5
C1 C3 H3A 109.5
C1 C3 H3B 109.5
H3A C3 H3B 109.5
C1 C3 H3C 109.5
H3A C3 H3C 109.5
H3B C3 H3C 109.5
O1 C4 C1 104.0(4)
O1 C4 H4A 111.0
C1 C4 H4A 111.0
O1 C4 H4B 111.0
C1 C4 H4B 111.0
H4A C4 H4B 109.0
N1 C5 O1 113.8(5)
N1 C5 B1 130.9(5)
O1 C5 B1 115.2(5)
C11 C6 C7 115.8(6)
C11 C6 B1 124.0(6)
C7 C6 B1 120.2(5)
C6 C7 C8 123.9(6)
C6 C7 H7 118.0
C8 C7 H7 118.0
C9 C8 C7 118.2(7)
C9 C8 H8 120.9
C7 C8 H8 120.9
C10 C9 C8 120.3(7)
C10 C9 H9 119.9
C8 C9 H9 119.9
C9 C10 C11 120.6(7)
C9 C10 H10 119.7
C11 C10 H10 119.7
C6 C11 C10 121.3(7)
C6 C11 H11 119.4
C10 C11 H11 119.4
B1 C12 H12A 109.5
B1 C12 H12B 109.5
H12A C12 H12B 109.5
B1 C12 H12C 109.5
H12A C12 H12C 109.5
H12B C12 H12C 109.5
N2 C13 O2 114.0(5)
N2 C13 B1 131.6(5)
O2 C13 B1 114.3(5)
O2 C14 C15 103.2(4)
O2 C14 H14A 111.1
C15 C14 H14A 111.1
O2 C14 H14B 111.1
C15 C14 H14B 111.1
H14A C14 H14B 109.1
C17 C15 N2 112.8(5)
C17 C15 C16 111.6(6)
N2 C15 C16 108.3(5)
C17 C15 C14 112.3(5)
N2 C15 C14 101.2(4)
C16 C15 C14 110.1(6)
C15 C16 H16A 109.5
C15 C16 H16B 109.5
H16A C16 H16B 109.5
C15 C16 H16C 109.5
H16A C16 H16C 109.5
H16B C16 H16C 109.5
C15 C17 H17A 109.5
C15 C17 H17B 109.5
H17A C17 H17B 109.5
C15 C17 H17C 109.5
H17A C17 H17C 109.5
H17B C17 H17C 109.5
Al1 C18 H18A 109.5
Al1 C18 H18B 109.5
H18A C18 H18B 109.5
Al1 C18 H18C 109.5
H18A C18 H18C 109.5
H18B C18 H18C 109.5
Al1 C19 H19A 109.5
Al1 C19 H19B 109.5
H19A C19 H19B 109.5
Al1 C19 H19C 109.5
H19A C19 H19C 109.5
H19B C19 H19C 109.5
C5 N1 C1 109.2(4)
C5 N1 Al1 124.5(4)
C1 N1 Al1 126.3(4)
C13 N2 C15 108.7(4)
C13 N2 Al1 124.5(4)
C15 N2 Al1 126.8(4)
C5 O1 C4 108.0(4)
C13 O2 C14 107.8(4)

loop_
_geom_bond_atom_site_label_1
_geom_bond_atom_site_label_2
_geom_bond_distance
Al1 N2 1.918(5)
Al1 N1 1.931(5)
Al1 C19 1.931(8)
Al1 C18 1.986(7)
B1 C13 1.612(8)
B1 C6 1.621(9)
B1 C5 1.622(8)
B1 C12 1.625(10)
C1 C2 1.502(9)
C1 N1 1.514(7)
C1 C4 1.526(9)
C1 C3 1.538(9)
C2 H2A 0.9800
C2 H2B 0.9800
C2 H2C 0.9800
C3 H3A 0.9800
C3 H3B 0.9800
C3 H3C 0.9800
C4 O1 1.470(7)
C4 H4A 0.9900
C4 H4B 0.9900
C5 N1 1.305(7)
C5 O1 1.355(6)
C6 C11 1.391(8)
C6 C7 1.391(9)
C7 C8 1.396(9)
C7 H7 0.9500
C8 C9 1.382(11)
C8 H8 0.9500
C9 C10 1.360(11)
C9 H9 0.9500
C10 C11 1.413(10)
C10 H10 0.9500
C11 H11 0.9500
C12 H12A 0.9800
C12 H12B 0.9800
C12 H12C 0.9800
C13 N2 1.298(7)
C13 O2 1.354(6)
C14 O2 1.465(7)
C14 C15 1.530(9)
C14 H14A 0.9900
C14 H14B 0.9900
C15 C17 1.497(10)
C15 N2 1.508(7)
C15 C16 1.520(10)
C16 H16A 0.9800
C16 H16B 0.9800
C16 H16C 0.9800
C17 H17A 0.9800
C17 H17B 0.9800
C17 H17C 0.9800
C18 H18A 0.9800
C18 H18B 0.9800
C18 H18C 0.9800
C19 H19A 0.9800
C19 H19B 0.9800
C19 H19C 0.9800
